data_1566870
loop_
_publ_author_name
'Peel, Andrew J.'
'Terzopoulos, Alexandros'
'Jethwa, Rajesh B.'
'Choudhury, Dipanjana'
'Niu, Hao-Che'
'Bond, Andrew D.'
'Slaughter, Jonathan'
'Wright, Dominic S.'

_publ_section_title
;
 A chiral phosphazane reagent strategy for the determination of
 enantiomeric excess of amines
;
_journal_name_full 'Chemical Science'
_journal_paper_doi 10.1039/D2SC01692C
_journal_year 2022
_chemical_absolute_configuration ad
_chemical_formula_moiety 'C23 H48 N3 O P2 +, I -'
_chemical_formula_sum 'C23 H48 I N3 O P2'
_chemical_formula_weight 571.48
_space_group_crystal_system monoclinic
_space_group_IT_number 4
_space_group_name_Hall 'P 2yb'
_space_group_name_H-M_alt 'P 1 21 1'
_atom_sites_solution_hydrogens geom
_atom_sites_solution_primary dual
_atom_sites_solution_secondary difmap
_audit_creation_method SHELXL-2018/3
_audit_update_record
;
2022-03-11 deposited with the CCDC.	2022-04-12 downloaded from the CCDC.
;
_cell_angle_alpha 90
_cell_angle_beta 97.663(5)
_cell_angle_gamma 90
_cell_formula_units_Z 4
_cell_length_a 14.2761(11)
_cell_length_b 11.8123(10)
_cell_length_c 18.2335(17)
_cell_measurement_reflns_used 9278
_cell_measurement_temperature 220(2)
_cell_measurement_theta_max 57.39
_cell_measurement_theta_min 2.45
_cell_volume 3047.3(5)
_computing_cell_refinement 'SAINT (Bruker, 2016)'
_computing_data_collection 'APEX3 (Bruker, 2016)'
_computing_data_reduction SAINT
_computing_molecular_graphics 'Mercury (Macrae et al., 2008)'
_computing_publication_material SHELXL
_computing_structure_refinement 'SHELXL (Sheldrick, 2015)'
_computing_structure_solution 'SHELXT (Sheldrick, 2015)'
_diffrn_ambient_temperature 220(2)
_diffrn_measured_fraction_theta_full 0.993
_diffrn_measured_fraction_theta_max 0.993
_diffrn_measurement_device_type 'Bruker D8-QUEST PHOTON-III'
_diffrn_measurement_method '\w and \f-scans'
_diffrn_radiation_type CuK\a
_diffrn_radiation_wavelength 1.54178
_diffrn_reflns_av_R_equivalents 0.1232
_diffrn_reflns_av_unetI/netI 0.0767
_diffrn_reflns_Laue_measured_fraction_full 0.993
_diffrn_reflns_Laue_measured_fraction_max 0.993
_diffrn_reflns_limit_h_max 17
_diffrn_reflns_limit_h_min -17
_diffrn_reflns_limit_k_max 14
_diffrn_reflns_limit_k_min -14
_diffrn_reflns_limit_l_max 21
_diffrn_reflns_limit_l_min -21
_diffrn_reflns_number 73492
_diffrn_reflns_point_group_measured_fraction_full 0.988
_diffrn_reflns_point_group_measured_fraction_max 0.988
_diffrn_reflns_theta_full 67.396
_diffrn_reflns_theta_max 67.396
_diffrn_reflns_theta_min 2.445
_diffrn_source 'Incoatec I\mS Cu microsource'
_exptl_absorpt_coefficient_mu 9.370
_exptl_absorpt_correction_T_max 0.7528
_exptl_absorpt_correction_T_min 0.5079
_exptl_absorpt_correction_type multi-scan
_exptl_absorpt_process_details 'SADABS (Bruker, 2014)'
_exptl_crystal_colour colourless
_exptl_crystal_density_diffrn 1.246
_exptl_crystal_description plate
_exptl_crystal_F_000 1192
_exptl_crystal_size_max 0.140
_exptl_crystal_size_mid 0.140
_exptl_crystal_size_min 0.010
_refine_diff_density_max 0.648
_refine_diff_density_min -0.819
_refine_diff_density_rms 0.073
_refine_ls_abs_structure_details
;
Flack x determined using 1897 quotients [(I+)-(I-)]/[(I+)+(I-)]
(Parsons, Flack and Wagner, Acta Cryst. B69 (2013) 249-259).
;
_refine_ls_abs_structure_Flack -0.004(5)
_refine_ls_extinction_method none
_refine_ls_goodness_of_fit_ref 1.051
_refine_ls_hydrogen_treatment constr
_refine_ls_matrix_type full
_refine_ls_number_parameters 565
_refine_ls_number_reflns 10812
_refine_ls_number_restraints 360
_refine_ls_restrained_S_all 1.062
_refine_ls_R_factor_all 0.1228
_refine_ls_R_factor_gt 0.0656
_refine_ls_shift/su_max 0.000
_refine_ls_shift/su_mean 0.000
_refine_ls_structure_factor_coef Fsqd
_refine_ls_weighting_details 'w=1/[\s^2^(Fo^2^)+(0.0927P)^2^+0.6807P] where P=(Fo^2^+2Fc^2^)/3'
_refine_ls_weighting_scheme calc
_refine_ls_wR_factor_gt 0.1712
_refine_ls_wR_factor_ref 0.2067
_reflns_Friedel_coverage 0.890
_reflns_Friedel_fraction_full 0.983
_reflns_Friedel_fraction_max 0.983
_reflns_number_gt 5902
_reflns_number_total 10812
_reflns_threshold_expression 'I > 2\s(I)'
_cod_data_source_file d2sc01692c3.cif
_cod_data_source_block 12S
_cod_original_sg_symbol_H-M 'P 21'
_cod_database_code 1566870
_cambridge_user_name 'Alexandros Terzopoulos'
_cambridge_user_crsid at844
_cambridge_supervisor_name 'Dominic Wright'
_cambridge_supervisor_crsid dsw1000
_cambridge_crystallographer_name 'Andrew Bond'
_cambridge_crystallographer_crsid adb29
_cambridge_sample_id AT006_crop2
_cambridge_data_id DW_B2_0354
_shelx_space_group_comment
;
The symmetry employed for this shelxl refinement is uniquely defined
by the following loop, which should always be used as a source of
symmetry information in preference to the above space-group names.
They are only intended as comments.
;
_shelx_estimated_absorpt_t_min 0.354
_shelx_estimated_absorpt_t_max 0.912

loop_
_space_group_symop_operation_xyz
'x, y, z'
'-x, y+1/2, -z'

loop_
_atom_site_label
_atom_site_type_symbol
_atom_site_fract_x
_atom_site_fract_y
_atom_site_fract_z
_atom_site_U_iso_or_equiv
_atom_site_adp_type
_atom_site_occupancy
_atom_site_site_symmetry_order
_atom_site_calc_flag
_atom_site_refinement_flags_posn
_atom_site_refinement_flags_adp
_atom_site_refinement_flags_occupancy
_atom_site_disorder_assembly
_atom_site_disorder_group
I1 I 0.49934(5) 0.81013(11) 0.37581(6) 0.0946(4) Uani 1 1 d . . . . .
I2 I 0.98909(6) 0.30962(13) 0.37797(6) 0.1049(4) Uani 1 1 d . . . . .
P1A P 0.4856(3) 0.1900(3) 0.3526(2) 0.0770(10) Uani 1 1 d D . . . .
P2A P 0.4712(3) 0.3984(3) 0.3228(2) 0.0773(10) Uani 1 1 d D . . . .
O1A O 0.4590(6) 0.4103(8) 0.2338(4) 0.079(2) Uani 1 1 d D . . . .
N1A N 0.3999(6) 0.2836(8) 0.3370(6) 0.082(3) Uani 1 1 d D . . . .
N2A N 0.5558(6) 0.2935(8) 0.3343(6) 0.075(3) Uani 1 1 d D . . . .
N3A N 0.4833(9) 0.0846(9) 0.2981(6) 0.083(3) Uani 1 1 d D . . . .
H3NA H 0.488538 0.017581 0.318045 0.125 Uiso 1 1 calc R U . . .
C1A C 0.3002(8) 0.2879(13) 0.3538(7) 0.088(4) Uani 1 1 d D U . . .
C2A C 0.2981(11) 0.3632(14) 0.4219(8) 0.107(6) Uani 1 1 d D U . . .
H2A H 0.330194 0.434031 0.414916 0.160 Uiso 1 1 calc R U . . .
H2B H 0.329758 0.324886 0.465340 0.160 Uiso 1 1 calc R U . . .
H2C H 0.233039 0.378536 0.428665 0.160 Uiso 1 1 calc R U . . .
C3A C 0.2649(12) 0.1767(14) 0.3683(11) 0.131(7) Uani 1 1 d D U . . .
H3A H 0.209743 0.183889 0.393811 0.197 Uiso 1 1 calc R U . . .
H3B H 0.313529 0.134393 0.398899 0.197 Uiso 1 1 calc R U . . .
H3C H 0.247598 0.137125 0.321827 0.197 Uiso 1 1 calc R U . . .
C4A C 0.2398(10) 0.3418(17) 0.2882(9) 0.128(7) Uani 1 1 d D U . . .
H4A H 0.276088 0.399910 0.267056 0.192 Uiso 1 1 calc R U . . .
H4B H 0.184165 0.375488 0.304456 0.192 Uiso 1 1 calc R U . . .
H4C H 0.220723 0.284406 0.251172 0.192 Uiso 1 1 calc R U . . .
C5A C 0.6603(8) 0.3024(13) 0.3367(8) 0.089(4) Uani 1 1 d D U . . .
C6A C 0.6925(12) 0.4124(15) 0.3739(11) 0.132(7) Uani 1 1 d D U . . .
H6A H 0.760317 0.420241 0.374775 0.198 Uiso 1 1 calc R U . . .
H6B H 0.677301 0.412570 0.424182 0.198 Uiso 1 1 calc R U . . .
H6C H 0.660737 0.475103 0.346685 0.198 Uiso 1 1 calc R U . . .
C7A C 0.7091(12) 0.2032(14) 0.3769(10) 0.108(6) Uani 1 1 d D U . . .
H7A H 0.776578 0.217430 0.385963 0.162 Uiso 1 1 calc R U . . .
H7B H 0.697277 0.135490 0.346983 0.162 Uiso 1 1 calc R U . . .
H7C H 0.684982 0.192652 0.423703 0.162 Uiso 1 1 calc R U . . .
C8A C 0.6827(9) 0.3025(17) 0.2569(8) 0.118(5) Uani 1 1 d D U . . .
H8A H 0.750319 0.310504 0.256918 0.177 Uiso 1 1 calc R U . . .
H8B H 0.650313 0.365215 0.230084 0.177 Uiso 1 1 calc R U . . .
H8C H 0.661635 0.231833 0.233035 0.177 Uiso 1 1 calc R U . . .
C9A C 0.4198(10) 0.5156(12) 0.1987(8) 0.091(5) Uani 1 1 d D U . . .
H9A H 0.407651 0.572040 0.236462 0.109 Uiso 1 1 calc R U . . .
C10A C 0.3299(13) 0.4889(19) 0.1470(10) 0.145(8) Uani 1 1 d D U . . .
H10A H 0.320924 0.406875 0.142092 0.174 Uiso 1 1 calc R U . . .
H10B H 0.274767 0.521569 0.166009 0.174 Uiso 1 1 calc R U . . .
C11A C 0.3423(14) 0.5400(18) 0.0748(11) 0.141(8) Uani 1 1 d D U . . .
H11A H 0.285280 0.557528 0.039487 0.169 Uiso 1 1 calc R U . . .
C12A C 0.4136(12) 0.6367(14) 0.0982(9) 0.112(5) Uani 1 1 d D U . . .
C13A C 0.4799(10) 0.5641(15) 0.1462(9) 0.107(5) Uani 1 1 d D U . . .
C14A C 0.5103(13) 0.4715(16) 0.0943(10) 0.119(6) Uani 1 1 d D U . . .
H14A H 0.557390 0.498598 0.063934 0.142 Uiso 1 1 calc R U . . .
H14B H 0.533054 0.402737 0.120981 0.142 Uiso 1 1 calc R U . . .
C15A C 0.4150(17) 0.457(2) 0.0508(14) 0.190(11) Uani 1 1 d D U . . .
H15A H 0.393216 0.378938 0.057243 0.228 Uiso 1 1 calc R U . . .
H15B H 0.419657 0.467696 -0.001851 0.228 Uiso 1 1 calc R U . . .
C16A C 0.4471(17) 0.696(2) 0.0340(12) 0.167(9) Uani 1 1 d D U . . .
H16A H 0.393247 0.726593 0.002171 0.250 Uiso 1 1 calc R U . . .
H16B H 0.480046 0.642255 0.006210 0.250 Uiso 1 1 calc R U . . .
H16C H 0.489614 0.756643 0.051935 0.250 Uiso 1 1 calc R U . . .
C17A C 0.3593(14) 0.717(2) 0.1424(11) 0.170(9) Uani 1 1 d D U . . .
H17A H 0.317566 0.763609 0.108779 0.255 Uiso 1 1 calc R U . . .
H17B H 0.403535 0.764544 0.173401 0.255 Uiso 1 1 calc R U . . .
H17C H 0.322308 0.673173 0.173312 0.255 Uiso 1 1 calc R U . . .
C18A C 0.5633(14) 0.627(2) 0.1822(13) 0.176(10) Uani 1 1 d D U . . .
H18A H 0.617204 0.576250 0.190388 0.264 Uiso 1 1 calc R U . . .
H18B H 0.549983 0.656751 0.229266 0.264 Uiso 1 1 calc R U . . .
H18C H 0.577511 0.688881 0.150547 0.264 Uiso 1 1 calc R U . . .
C19A C 0.5495(12) 0.0175(15) 0.1892(9) 0.106(6) Uani 1 1 d D U . . .
H19A H 0.543163 0.020655 0.135642 0.160 Uiso 1 1 calc R U . . .
H19B H 0.542426 -0.060212 0.204862 0.160 Uiso 1 1 calc R U . . .
H19C H 0.611338 0.045414 0.209776 0.160 Uiso 1 1 calc R U . . .
C20A C 0.4729(9) 0.0910(12) 0.2167(7) 0.077(4) Uani 1 1 d D U . . .
H20A H 0.483399 0.170408 0.202587 0.092 Uiso 1 1 calc R U . . .
C21A C 0.3743(11) 0.0572(16) 0.1838(9) 0.110(6) Uani 1 1 d D U . . .
H21A H 0.328857 0.100790 0.208134 0.132 Uiso 1 1 calc R U . . .
H21B H 0.365058 -0.023035 0.194552 0.132 Uiso 1 1 calc R U . . .
C22A C 0.3529(15) 0.075(2) 0.1002(9) 0.144(8) Uani 1 1 d D U . . .
H22A H 0.285159 0.072552 0.085351 0.216 Uiso 1 1 calc R U . . .
H22B H 0.383233 0.016424 0.074778 0.216 Uiso 1 1 calc R U . . .
H22C H 0.376828 0.148686 0.087541 0.216 Uiso 1 1 calc R U . . .
C23A C 0.5028(13) 0.1294(12) 0.4409(7) 0.095(5) Uani 1 1 d D U . . .
H23A H 0.516493 0.188431 0.477705 0.143 Uiso 1 1 calc R U . . .
H23B H 0.555498 0.076865 0.444266 0.143 Uiso 1 1 calc R U . . .
H23C H 0.446129 0.089167 0.449611 0.143 Uiso 1 1 calc R U . . .
P1B P 0.9993(3) 0.6878(3) 0.3627(2) 0.0731(10) Uani 1 1 d D . . . .
P2B P 0.9990(3) 0.8977(3) 0.3376(2) 0.0736(10) Uani 1 1 d D . . . .
O1B O 0.9727(6) 0.9114(7) 0.2496(5) 0.076(2) Uani 1 1 d D . . . .
N1B N 0.9226(6) 0.7906(9) 0.3551(6) 0.079(3) Uani 1 1 d D . . . .
N2B N 1.0759(6) 0.7840(8) 0.3421(6) 0.079(3) Uani 1 1 d D . . . .
N3B N 0.9783(8) 0.5868(9) 0.3054(6) 0.078(3) Uani 1 1 d D . . . .
H3NB H 0.981558 0.518367 0.323161 0.118 Uiso 1 1 calc R U . . .
C1B C 0.8201(8) 0.7968(12) 0.3640(7) 0.078(3) Uani 1 1 d D U . . .
C2B C 0.8061(11) 0.9085(13) 0.4042(9) 0.094(5) Uani 1 1 d D U . . .
H2D H 0.826829 0.971154 0.375975 0.142 Uiso 1 1 calc R U . . .
H2E H 0.842937 0.907082 0.452942 0.142 Uiso 1 1 calc R U . . .
H2F H 0.739750 0.917902 0.409204 0.142 Uiso 1 1 calc R U . . .
C3B C 0.7901(12) 0.7039(14) 0.4077(11) 0.119(7) Uani 1 1 d D U . . .
H3D H 0.722586 0.709026 0.409179 0.179 Uiso 1 1 calc R U . . .
H3E H 0.823269 0.708119 0.457676 0.179 Uiso 1 1 calc R U . . .
H3F H 0.804553 0.632437 0.385493 0.179 Uiso 1 1 calc R U . . .
C4B C 0.7625(9) 0.797(2) 0.2883(9) 0.129(6) Uani 1 1 d D U . . .
H4D H 0.789530 0.850316 0.256592 0.193 Uiso 1 1 calc R U . . .
H4E H 0.697938 0.818597 0.292564 0.193 Uiso 1 1 calc R U . . .
H4F H 0.763042 0.721620 0.266990 0.193 Uiso 1 1 calc R U . . .
C5B C 1.1813(8) 0.7901(13) 0.3578(7) 0.085(4) Uani 1 1 d D U . . .
C6B C 1.2123(10) 0.8535(15) 0.4287(8) 0.117(6) Uani 1 1 d D U . . .
H6D H 1.280466 0.849219 0.440375 0.175 Uiso 1 1 calc R U . . .
H6E H 1.182999 0.820025 0.468529 0.175 Uiso 1 1 calc R U . . .
H6F H 1.193208 0.932171 0.422628 0.175 Uiso 1 1 calc R U . . .
C7B C 1.2233(11) 0.6733(12) 0.3593(10) 0.114(6) Uani 1 1 d D U . . .
H7D H 1.290945 0.678793 0.358552 0.171 Uiso 1 1 calc R U . . .
H7E H 1.194851 0.631150 0.316360 0.171 Uiso 1 1 calc R U . . .
H7F H 1.211146 0.634528 0.403981 0.171 Uiso 1 1 calc R U . . .
C8B C 1.2126(9) 0.8548(13) 0.2929(9) 0.106(6) Uani 1 1 d D U . . .
H8D H 1.279761 0.870469 0.302908 0.159 Uiso 1 1 calc R U . . .
H8E H 1.177995 0.925557 0.286156 0.159 Uiso 1 1 calc R U . . .
H8F H 1.199837 0.809581 0.248252 0.159 Uiso 1 1 calc R U . . .
C9B C 0.9753(12) 1.0235(12) 0.2149(8) 0.097(5) Uani 1 1 d D U . . .
H9B H 1.027000 1.069841 0.241305 0.116 Uiso 1 1 calc R U . . .
C10B C 0.8820(15) 1.084(2) 0.2132(11) 0.171(10) Uani 1 1 d D U . . .
H10C H 0.833511 1.031896 0.226956 0.205 Uiso 1 1 calc R U . . .
H10D H 0.887674 1.148086 0.247261 0.205 Uiso 1 1 calc R U . . .
C11B C 0.8580(15) 1.122(2) 0.1346(12) 0.180(11) Uani 1 1 d D U . . .
H11B H 0.813407 1.186307 0.123798 0.215 Uiso 1 1 calc R U . . .
C12B C 0.9536(13) 1.1268(15) 0.1052(9) 0.119(6) Uani 1 1 d D U . . .
C13B C 0.9854(11) 1.0154(13) 0.1349(9) 0.100(5) Uani 1 1 d D U . . .
C14B C 0.9111(15) 0.9302(18) 0.0963(13) 0.179(10) Uani 1 1 d D U . . .
H14C H 0.919512 0.914996 0.044736 0.215 Uiso 1 1 calc R U . . .
H14D H 0.909028 0.859062 0.123662 0.215 Uiso 1 1 calc R U . . .
C15B C 0.8294(17) 1.005(2) 0.1032(16) 0.209(13) Uani 1 1 d D U . . .
H15C H 0.788852 0.967990 0.135430 0.251 Uiso 1 1 calc R U . . .
H15D H 0.792406 1.013764 0.054251 0.251 Uiso 1 1 calc R U . . .
C16B C 0.9493(18) 1.147(2) 0.0236(11) 0.181(10) Uani 1 1 d D U . . .
H16D H 0.927290 1.223620 0.012100 0.272 Uiso 1 1 calc R U . . .
H16E H 0.906029 1.093500 -0.003118 0.272 Uiso 1 1 calc R U . . .
H16F H 1.011770 1.137513 0.009172 0.272 Uiso 1 1 calc R U . . .
C17B C 1.0121(18) 1.221(2) 0.1444(13) 0.212(12) Uani 1 1 d D U . . .
H17D H 1.039357 1.266775 0.108302 0.319 Uiso 1 1 calc R U . . .
H17E H 1.062317 1.189158 0.179264 0.319 Uiso 1 1 calc R U . . .
H17F H 0.972112 1.268570 0.170729 0.319 Uiso 1 1 calc R U . . .
C18B C 1.0786(13) 0.9774(18) 0.1193(12) 0.169(10) Uani 1 1 d D U . . .
H18D H 1.092619 0.903797 0.141708 0.254 Uiso 1 1 calc R U . . .
H18E H 1.126322 1.031381 0.139612 0.254 Uiso 1 1 calc R U . . .
H18F H 1.078522 0.971848 0.066184 0.254 Uiso 1 1 calc R U . . .
C19B C 1.0396(11) 0.5712(17) 0.1854(9) 0.107(5) Uani 1 1 d D U . . .
H19D H 1.020047 0.568380 0.132432 0.160 Uiso 1 1 calc R U . . .
H19E H 1.065408 0.498358 0.202362 0.160 Uiso 1 1 calc R U . . .
H19F H 1.087368 0.629259 0.196579 0.160 Uiso 1 1 calc R U . . .
C20B C 0.9537(9) 0.5990(12) 0.2250(7) 0.071(4) Uani 1 1 d D U . . .
H20B H 0.936104 0.678920 0.214315 0.085 Uiso 1 1 calc R U . . .
C21B C 0.8689(11) 0.5262(15) 0.1989(8) 0.099(5) Uani 1 1 d D U . . .
H21C H 0.818915 0.542252 0.229393 0.119 Uiso 1 1 calc R U . . .
H21D H 0.886533 0.446348 0.205990 0.119 Uiso 1 1 calc R U . . .
C22B C 0.8301(14) 0.5456(18) 0.1173(10) 0.125(7) Uani 1 1 d D U . . .
H22D H 0.771613 0.503763 0.105217 0.188 Uiso 1 1 calc R U . . .
H22E H 0.875950 0.519595 0.086331 0.188 Uiso 1 1 calc R U . . .
H22F H 0.818203 0.625683 0.108861 0.188 Uiso 1 1 calc R U . . .
C23B C 1.0213(12) 0.6218(12) 0.4487(7) 0.094(5) Uani 1 1 d D U . . .
H23D H 1.032063 0.678788 0.487247 0.142 Uiso 1 1 calc R U . . .
H23E H 1.076806 0.574089 0.450193 0.142 Uiso 1 1 calc R U . . .
H23F H 0.967266 0.575796 0.456669 0.142 Uiso 1 1 calc R U . . .

loop_
_atom_site_aniso_label
_atom_site_aniso_U_11
_atom_site_aniso_U_22
_atom_site_aniso_U_33
_atom_site_aniso_U_23
_atom_site_aniso_U_13
_atom_site_aniso_U_12
I1 0.0691(5) 0.0972(7) 0.1189(8) 0.0273(7) 0.0181(5) -0.0016(8)
I2 0.0834(6) 0.0995(8) 0.1347(9) 0.0352(8) 0.0258(6) -0.0008(9)
P1A 0.087(3) 0.068(2) 0.079(2) -0.001(2) 0.0236(19) -0.005(2)
P2A 0.077(2) 0.067(2) 0.092(3) -0.004(2) 0.022(2) 0.000(2)
O1A 0.078(6) 0.078(6) 0.081(6) 0.007(5) 0.010(5) 0.007(5)
N1A 0.075(6) 0.081(9) 0.098(8) 0.001(6) 0.039(6) -0.006(6)
N2A 0.065(5) 0.059(7) 0.103(8) 0.001(6) 0.020(5) 0.003(6)
N3A 0.113(9) 0.062(7) 0.078(8) -0.001(6) 0.025(7) -0.001(7)
C1A 0.081(7) 0.096(10) 0.092(8) -0.002(7) 0.033(7) 0.012(7)
C2A 0.095(10) 0.130(14) 0.104(11) -0.009(10) 0.043(9) 0.016(9)
C3A 0.124(13) 0.110(13) 0.177(17) 0.000(12) 0.085(13) -0.015(11)
C4A 0.076(9) 0.171(19) 0.143(14) 0.018(12) 0.041(9) -0.008(10)
C5A 0.075(7) 0.080(8) 0.109(9) -0.003(8) 0.006(6) -0.006(8)
C6A 0.105(12) 0.087(12) 0.196(18) -0.012(13) -0.012(12) -0.029(10)
C7A 0.088(11) 0.087(12) 0.144(14) 0.007(11) -0.004(10) -0.003(9)
C8A 0.075(8) 0.129(12) 0.155(14) 0.022(13) 0.031(9) 0.013(11)
C9A 0.093(9) 0.091(9) 0.090(9) -0.004(7) 0.015(8) 0.000(8)
C10A 0.125(12) 0.156(13) 0.153(13) 0.019(11) 0.015(10) 0.001(10)
C11A 0.134(12) 0.153(13) 0.135(12) -0.008(10) 0.014(10) 0.016(11)
C12A 0.133(11) 0.094(10) 0.110(10) 0.004(9) 0.023(9) -0.005(9)
C13A 0.080(9) 0.119(11) 0.128(11) -0.002(9) 0.030(9) 0.004(8)
C14A 0.131(11) 0.116(11) 0.109(10) 0.001(9) 0.018(9) -0.006(9)
C15A 0.197(16) 0.184(16) 0.194(15) -0.003(12) 0.039(12) 0.013(12)
C16A 0.194(19) 0.172(19) 0.145(16) 0.035(15) 0.059(15) 0.029(16)
C17A 0.157(17) 0.21(2) 0.155(16) -0.014(16) 0.051(14) 0.047(15)
C18A 0.147(18) 0.20(2) 0.19(2) -0.015(17) 0.037(16) -0.035(16)
C19A 0.114(12) 0.119(13) 0.095(11) -0.019(9) 0.045(10) 0.002(10)
C20A 0.078(8) 0.083(8) 0.073(8) -0.006(6) 0.021(7) -0.007(7)
C21A 0.109(10) 0.113(11) 0.108(10) -0.023(9) 0.017(8) -0.011(9)
C22A 0.153(17) 0.179(19) 0.095(13) -0.024(13) 0.000(12) -0.013(14)
C23A 0.141(13) 0.079(10) 0.068(9) 0.010(8) 0.022(9) 0.004(9)
P1B 0.076(2) 0.068(2) 0.077(2) -0.0017(19) 0.0190(18) -0.0042(19)
P2B 0.067(2) 0.071(2) 0.085(2) -0.008(2) 0.0183(18) -0.002(2)
O1B 0.068(5) 0.063(5) 0.097(7) -0.009(5) 0.014(5) 0.002(4)
N1B 0.061(5) 0.080(8) 0.103(8) -0.004(7) 0.039(5) -0.002(6)
N2B 0.053(5) 0.078(9) 0.105(8) 0.002(6) 0.011(5) 0.004(5)
N3B 0.094(8) 0.067(7) 0.077(7) -0.007(6) 0.025(6) 0.000(6)
C1B 0.070(6) 0.075(8) 0.093(8) -0.003(7) 0.026(6) 0.000(7)
C2B 0.076(9) 0.093(11) 0.121(11) -0.007(9) 0.037(8) 0.013(8)
C3B 0.108(12) 0.075(11) 0.192(17) -0.009(11) 0.081(12) -0.014(9)
C4B 0.075(8) 0.184(17) 0.130(13) -0.025(14) 0.022(9) -0.006(13)
C5B 0.067(6) 0.095(10) 0.093(8) 0.006(8) 0.013(6) 0.000(7)
C6B 0.073(9) 0.145(17) 0.128(13) -0.008(11) 0.001(9) -0.020(9)
C7B 0.083(10) 0.088(11) 0.169(16) 0.013(11) 0.005(10) 0.004(9)
C8B 0.061(8) 0.120(13) 0.141(13) 0.024(10) 0.026(8) 0.016(7)
C9B 0.115(10) 0.078(9) 0.100(10) 0.001(8) 0.024(8) 0.018(8)
C10B 0.174(15) 0.185(15) 0.157(14) 0.031(12) 0.033(11) 0.018(12)
C11B 0.177(15) 0.203(16) 0.158(14) 0.034(12) 0.021(12) 0.039(12)
C12B 0.134(12) 0.119(11) 0.107(10) 0.007(9) 0.033(9) 0.012(9)
C13B 0.102(9) 0.098(10) 0.102(10) 0.001(8) 0.024(8) 0.010(8)
C14B 0.190(15) 0.177(15) 0.164(14) -0.008(12) 0.003(11) -0.027(12)
C15B 0.201(17) 0.221(17) 0.201(17) 0.012(13) 0.009(13) -0.003(13)
C16B 0.20(2) 0.23(2) 0.113(14) 0.041(16) 0.020(14) 0.019(18)
C17B 0.28(2) 0.17(2) 0.19(2) -0.021(18) 0.049(19) 0.001(19)
C18B 0.174(17) 0.171(18) 0.186(18) 0.048(15) 0.113(15) 0.047(14)
C19B 0.094(11) 0.151(15) 0.081(10) -0.012(10) 0.037(8) -0.009(10)
C20B 0.077(8) 0.076(8) 0.061(7) -0.004(6) 0.016(6) -0.004(6)
C21B 0.095(9) 0.112(10) 0.095(9) -0.019(8) 0.029(8) -0.024(8)
C22B 0.122(13) 0.153(16) 0.099(12) -0.011(11) 0.007(10) -0.036(12)
C23B 0.121(12) 0.080(10) 0.087(10) 0.001(8) 0.035(9) 0.000(8)

loop_
_atom_type_symbol
_atom_type_description
_atom_type_scat_dispersion_real
_atom_type_scat_dispersion_imag
_atom_type_scat_source
C C 0.0181 0.0091 'International Tables Vol C Tables 4.2.6.8 and 6.1.1.4'
H H 0.0000 0.0000 'International Tables Vol C Tables 4.2.6.8 and 6.1.1.4'
I I -0.3257 6.8362 'International Tables Vol C Tables 4.2.6.8 and 6.1.1.4'
N N 0.0311 0.0180 'International Tables Vol C Tables 4.2.6.8 and 6.1.1.4'
O O 0.0492 0.0322 'International Tables Vol C Tables 4.2.6.8 and 6.1.1.4'
P P 0.2955 0.4335 'International Tables Vol C Tables 4.2.6.8 and 6.1.1.4'

loop_
_geom_angle_atom_site_label_1
_geom_angle_atom_site_label_2
_geom_angle_atom_site_label_3
_geom_angle
_geom_angle_site_symmetry_1
_geom_angle_site_symmetry_3
_geom_angle_publ_flag
N3A P1A N2A 114.7(6) . . ?
N3A P1A N1A 117.7(6) . . ?
N2A P1A N1A 85.6(5) . . ?
N3A P1A C23A 104.1(7) . . ?
N2A P1A C23A 118.5(7) . . ?
N1A P1A C23A 116.4(7) . . ?
O1A P2A N2A 99.5(5) . . ?
O1A P2A N1A 103.4(5) . . ?
N2A P2A N1A 80.5(4) . . ?
C9A O1A P2A 119.5(8) . . ?
C1A N1A P1A 133.9(8) . . ?
C1A N1A P2A 126.6(8) . . ?
P1A N1A P2A 96.6(5) . . ?
C5A N2A P1A 133.0(9) . . ?
C5A N2A P2A 129.5(9) . . ?
P1A N2A P2A 97.1(4) . . ?
C20A N3A P1A 125.5(9) . . ?
C20A N3A H3NA 117.3 . . ?
P1A N3A H3NA 117.3 . . ?
C3A C1A N1A 111.8(11) . . ?
C3A C1A C4A 110.5(14) . . ?
N1A C1A C4A 107.9(10) . . ?
C3A C1A C2A 109.6(12) . . ?
N1A C1A C2A 107.9(11) . . ?
C4A C1A C2A 109.0(12) . . ?
C1A C2A H2A 109.5 . . ?
C1A C2A H2B 109.5 . . ?
H2A C2A H2B 109.5 . . ?
C1A C2A H2C 109.5 . . ?
H2A C2A H2C 109.5 . . ?
H2B C2A H2C 109.5 . . ?
C1A C3A H3A 109.5 . . ?
C1A C3A H3B 109.5 . . ?
H3A C3A H3B 109.5 . . ?
C1A C3A H3C 109.5 . . ?
H3A C3A H3C 109.5 . . ?
H3B C3A H3C 109.5 . . ?
C1A C4A H4A 109.5 . . ?
C1A C4A H4B 109.5 . . ?
H4A C4A H4B 109.5 . . ?
C1A C4A H4C 109.5 . . ?
H4A C4A H4C 109.5 . . ?
H4B C4A H4C 109.5 . . ?
N2A C5A C7A 110.9(12) . . ?
N2A C5A C6A 108.5(12) . . ?
C7A C5A C6A 111.0(11) . . ?
N2A C5A C8A 107.9(10) . . ?
C7A C5A C8A 108.8(13) . . ?
C6A C5A C8A 109.7(14) . . ?
C5A C6A H6A 109.5 . . ?
C5A C6A H6B 109.5 . . ?
H6A C6A H6B 109.5 . . ?
C5A C6A H6C 109.5 . . ?
H6A C6A H6C 109.5 . . ?
H6B C6A H6C 109.5 . . ?
C5A C7A H7A 109.5 . . ?
C5A C7A H7B 109.5 . . ?
H7A C7A H7B 109.5 . . ?
C5A C7A H7C 109.5 . . ?
H7A C7A H7C 109.5 . . ?
H7B C7A H7C 109.5 . . ?
C5A C8A H8A 109.5 . . ?
C5A C8A H8B 109.5 . . ?
H8A C8A H8B 109.5 . . ?
C5A C8A H8C 109.5 . . ?
H8A C8A H8C 109.5 . . ?
H8B C8A H8C 109.5 . . ?
O1A C9A C13A 112.8(12) . . ?
O1A C9A C10A 109.6(12) . . ?
C13A C9A C10A 101.1(12) . . ?
O1A C9A H9A 111.0 . . ?
C13A C9A H9A 111.0 . . ?
C10A C9A H9A 111.0 . . ?
C11A C10A C9A 106.0(15) . . ?
C11A C10A H10A 110.5 . . ?
C9A C10A H10A 110.5 . . ?
C11A C10A H10B 110.5 . . ?
C9A C10A H10B 110.5 . . ?
H10A C10A H10B 108.7 . . ?
C10A C11A C15A 99.0(17) . . ?
C10A C11A C12A 101.9(15) . . ?
C15A C11A C12A 96.2(15) . . ?
C10A C11A H11A 118.5 . . ?
C15A C11A H11A 118.5 . . ?
C12A C11A H11A 118.5 . . ?
C13A C12A C16A 119.2(16) . . ?
C13A C12A C17A 112.3(15) . . ?
C16A C12A C17A 111.3(16) . . ?
C13A C12A C11A 94.7(13) . . ?
C16A C12A C11A 113.2(16) . . ?
C17A C12A C11A 104.0(15) . . ?
C12A C13A C18A 112.8(16) . . ?
C12A C13A C9A 103.1(12) . . ?
C18A C13A C9A 114.0(15) . . ?
C12A C13A C14A 105.0(14) . . ?
C18A C13A C14A 110.6(14) . . ?
C9A C13A C14A 110.8(14) . . ?
C15A C14A C13A 95.7(14) . . ?
C15A C14A H14A 112.6 . . ?
C13A C14A H14A 112.6 . . ?
C15A C14A H14B 112.6 . . ?
C13A C14A H14B 112.6 . . ?
H14A C14A H14B 110.1 . . ?
C14A C15A C11A 112.0(17) . . ?
C14A C15A H15A 109.2 . . ?
C11A C15A H15A 109.2 . . ?
C14A C15A H15B 109.2 . . ?
C11A C15A H15B 109.2 . . ?
H15A C15A H15B 107.9 . . ?
C12A C16A H16A 109.5 . . ?
C12A C16A H16B 109.5 . . ?
H16A C16A H16B 109.5 . . ?
C12A C16A H16C 109.5 . . ?
H16A C16A H16C 109.5 . . ?
H16B C16A H16C 109.5 . . ?
C12A C17A H17A 109.5 . . ?
C12A C17A H17B 109.5 . . ?
H17A C17A H17B 109.5 . . ?
C12A C17A H17C 109.5 . . ?
H17A C17A H17C 109.5 . . ?
H17B C17A H17C 109.5 . . ?
C13A C18A H18A 109.5 . . ?
C13A C18A H18B 109.5 . . ?
H18A C18A H18B 109.5 . . ?
C13A C18A H18C 109.5 . . ?
H18A C18A H18C 109.5 . . ?
H18B C18A H18C 109.5 . . ?
C20A C19A H19A 109.5 . . ?
C20A C19A H19B 109.5 . . ?
H19A C19A H19B 109.5 . . ?
C20A C19A H19C 109.5 . . ?
H19A C19A H19C 109.5 . . ?
H19B C19A H19C 109.5 . . ?
N3A C20A C21A 110.5(11) . . ?
N3A C20A C19A 108.7(11) . . ?
C21A C20A C19A 112.9(12) . . ?
N3A C20A H20A 108.2 . . ?
C21A C20A H20A 108.2 . . ?
C19A C20A H20A 108.2 . . ?
C20A C21A C22A 114.3(14) . . ?
C20A C21A H21A 108.7 . . ?
C22A C21A H21A 108.7 . . ?
C20A C21A H21B 108.7 . . ?
C22A C21A H21B 108.7 . . ?
H21A C21A H21B 107.6 . . ?
C21A C22A H22A 109.5 . . ?
C21A C22A H22B 109.5 . . ?
H22A C22A H22B 109.5 . . ?
C21A C22A H22C 109.5 . . ?
H22A C22A H22C 109.5 . . ?
H22B C22A H22C 109.5 . . ?
P1A C23A H23A 109.5 . . ?
P1A C23A H23B 109.5 . . ?
H23A C23A H23B 109.5 . . ?
P1A C23A H23C 109.5 . . ?
H23A C23A H23C 109.5 . . ?
H23B C23A H23C 109.5 . . ?
N3B P1B N1B 116.0(6) . . ?
N3B P1B N2B 116.1(6) . . ?
N1B P1B N2B 85.8(5) . . ?
N3B P1B C23B 104.6(7) . . ?
N1B P1B C23B 116.7(6) . . ?
N2B P1B C23B 117.8(7) . . ?
O1B P2B N1B 100.9(5) . . ?
O1B P2B N2B 100.9(5) . . ?
N1B P2B N2B 80.5(4) . . ?
C9B O1B P2B 120.3(8) . . ?
C1B N1B P1B 133.2(8) . . ?
C1B N1B P2B 129.4(8) . . ?
P1B N1B P2B 97.3(4) . . ?
C5B N2B P1B 132.0(9) . . ?
C5B N2B P2B 126.0(9) . . ?
P1B N2B P2B 96.3(4) . . ?
C20B N3B P1B 125.6(9) . . ?
C20B N3B H3NB 117.2 . . ?
P1B N3B H3NB 117.2 . . ?
C3B C1B N1B 112.7(11) . . ?
C3B C1B C4B 109.7(13) . . ?
N1B C1B C4B 108.8(10) . . ?
C3B C1B C2B 108.7(10) . . ?
N1B C1B C2B 106.6(10) . . ?
C4B C1B C2B 110.3(13) . . ?
C1B C2B H2D 109.5 . . ?
C1B C2B H2E 109.5 . . ?
H2D C2B H2E 109.5 . . ?
C1B C2B H2F 109.5 . . ?
H2D C2B H2F 109.5 . . ?
H2E C2B H2F 109.5 . . ?
C1B C3B H3D 109.5 . . ?
C1B C3B H3E 109.5 . . ?
H3D C3B H3E 109.5 . . ?
C1B C3B H3F 109.5 . . ?
H3D C3B H3F 109.5 . . ?
H3E C3B H3F 109.5 . . ?
C1B C4B H4D 109.5 . . ?
C1B C4B H4E 109.5 . . ?
H4D C4B H4E 109.5 . . ?
C1B C4B H4F 109.5 . . ?
H4D C4B H4F 109.5 . . ?
H4E C4B H4F 109.5 . . ?
N2B C5B C7B 110.3(11) . . ?
N2B C5B C6B 111.1(11) . . ?
C7B C5B C6B 111.7(12) . . ?
N2B C5B C8B 105.5(10) . . ?
C7B C5B C8B 108.5(12) . . ?
C6B C5B C8B 109.5(13) . . ?
C5B C6B H6D 109.5 . . ?
C5B C6B H6E 109.5 . . ?
H6D C6B H6E 109.5 . . ?
C5B C6B H6F 109.5 . . ?
H6D C6B H6F 109.5 . . ?
H6E C6B H6F 109.5 . . ?
C5B C7B H7D 109.5 . . ?
C5B C7B H7E 109.5 . . ?
H7D C7B H7E 109.5 . . ?
C5B C7B H7F 109.5 . . ?
H7D C7B H7F 109.5 . . ?
H7E C7B H7F 109.5 . . ?
C5B C8B H8D 109.5 . . ?
C5B C8B H8E 109.5 . . ?
H8D C8B H8E 109.5 . . ?
C5B C8B H8F 109.5 . . ?
H8D C8B H8F 109.5 . . ?
H8E C8B H8F 109.5 . . ?
O1B C9B C13B 112.0(11) . . ?
O1B C9B C10B 111.0(13) . . ?
C13B C9B C10B 102.2(13) . . ?
O1B C9B H9B 110.5 . . ?
C13B C9B H9B 110.5 . . ?
C10B C9B H9B 110.5 . . ?
C11B C10B C9B 104.6(15) . . ?
C11B C10B H10C 110.8 . . ?
C9B C10B H10C 110.8 . . ?
C11B C10B H10D 110.8 . . ?
C9B C10B H10D 110.8 . . ?
H10C C10B H10D 108.9 . . ?
C10B C11B C12B 104.1(16) . . ?
C10B C11B C15B 95.4(18) . . ?
C12B C11B C15B 96.0(17) . . ?
C10B C11B H11B 118.9 . . ?
C12B C11B H11B 118.9 . . ?
C15B C11B H11B 118.9 . . ?
C13B C12B C16B 118.5(17) . . ?
C13B C12B C17B 111.2(16) . . ?
C16B C12B C17B 107.3(17) . . ?
C13B C12B C11B 94.9(13) . . ?
C16B C12B C11B 115.6(16) . . ?
C17B C12B C11B 108.7(16) . . ?
C18B C13B C12B 116.4(15) . . ?
C18B C13B C9B 114.7(15) . . ?
C12B C13B C9B 103.7(12) . . ?
C18B C13B C14B 107.1(15) . . ?
C12B C13B C14B 104.7(14) . . ?
C9B C13B C14B 109.6(14) . . ?
C15B C14B C13B 94.3(14) . . ?
C15B C14B H14C 112.9 . . ?
C13B C14B H14C 112.9 . . ?
C15B C14B H14D 112.9 . . ?
C13B C14B H14D 112.9 . . ?
H14C C14B H14D 110.3 . . ?
C14B C15B C11B 113.3(18) . . ?
C14B C15B H15C 108.9 . . ?
C11B C15B H15C 108.9 . . ?
C14B C15B H15D 108.9 . . ?
C11B C15B H15D 108.9 . . ?
H15C C15B H15D 107.7 . . ?
C12B C16B H16D 109.5 . . ?
C12B C16B H16E 109.5 . . ?
H16D C16B H16E 109.5 . . ?
C12B C16B H16F 109.5 . . ?
H16D C16B H16F 109.5 . . ?
H16E C16B H16F 109.5 . . ?
C12B C17B H17D 109.5 . . ?
C12B C17B H17E 109.5 . . ?
H17D C17B H17E 109.5 . . ?
C12B C17B H17F 109.5 . . ?
H17D C17B H17F 109.5 . . ?
H17E C17B H17F 109.5 . . ?
C13B C18B H18D 109.5 . . ?
C13B C18B H18E 109.5 . . ?
H18D C18B H18E 109.5 . . ?
C13B C18B H18F 109.5 . . ?
H18D C18B H18F 109.5 . . ?
H18E C18B H18F 109.5 . . ?
C20B C19B H19D 109.5 . . ?
C20B C19B H19E 109.5 . . ?
H19D C19B H19E 109.5 . . ?
C20B C19B H19F 109.5 . . ?
H19D C19B H19F 109.5 . . ?
H19E C19B H19F 109.5 . . ?
N3B C20B C21B 109.5(11) . . ?
N3B C20B C19B 110.4(11) . . ?
C21B C20B C19B 112.8(12) . . ?
N3B C20B H20B 108.0 . . ?
C21B C20B H20B 108.0 . . ?
C19B C20B H20B 108.0 . . ?
C20B C21B C22B 113.0(13) . . ?
C20B C21B H21C 109.0 . . ?
C22B C21B H21C 109.0 . . ?
C20B C21B H21D 109.0 . . ?
C22B C21B H21D 109.0 . . ?
H21C C21B H21D 107.8 . . ?
C21B C22B H22D 109.5 . . ?
C21B C22B H22E 109.5 . . ?
H22D C22B H22E 109.5 . . ?
C21B C22B H22F 109.5 . . ?
H22D C22B H22F 109.5 . . ?
H22E C22B H22F 109.5 . . ?
P1B C23B H23D 109.5 . . ?
P1B C23B H23E 109.5 . . ?
H23D C23B H23E 109.5 . . ?
P1B C23B H23F 109.5 . . ?
H23D C23B H23F 109.5 . . ?
H23E C23B H23F 109.5 . . ?

loop_
_geom_bond_atom_site_label_1
_geom_bond_atom_site_label_2
_geom_bond_distance
_geom_bond_site_symmetry_2
_geom_bond_publ_flag
P1A N3A 1.590(11) . ?
P1A N2A 1.644(9) . ?
P1A N1A 1.646(10) . ?
P1A C23A 1.748(13) . ?
P2A O1A 1.614(9) . ?
P2A N2A 1.724(9) . ?
P2A N1A 1.736(10) . ?
O1A C9A 1.474(16) . ?
N1A C1A 1.497(13) . ?
N2A C5A 1.490(13) . ?
N3A C20A 1.474(16) . ?
N3A H3NA 0.8700 . ?
C1A C3A 1.444(19) . ?
C1A C4A 1.517(18) . ?
C1A C2A 1.531(17) . ?
C2A H2A 0.9700 . ?
C2A H2B 0.9700 . ?
C2A H2C 0.9700 . ?
C3A H3A 0.9700 . ?
C3A H3B 0.9700 . ?
C3A H3C 0.9700 . ?
C4A H4A 0.9700 . ?
C4A H4B 0.9700 . ?
C4A H4C 0.9700 . ?
C5A C7A 1.503(19) . ?
C5A C6A 1.510(18) . ?
C5A C8A 1.531(17) . ?
C6A H6A 0.9700 . ?
C6A H6B 0.9700 . ?
C6A H6C 0.9700 . ?
C7A H7A 0.9700 . ?
C7A H7B 0.9700 . ?
C7A H7C 0.9700 . ?
C8A H8A 0.9700 . ?
C8A H8B 0.9700 . ?
C8A H8C 0.9700 . ?
C9A C13A 1.484(19) . ?
C9A C10A 1.521(19) . ?
C9A H9A 0.9900 . ?
C10A C11A 1.48(2) . ?
C10A H10A 0.9800 . ?
C10A H10B 0.9800 . ?
C11A C15A 1.54(2) . ?
C11A C12A 1.55(2) . ?
C11A H11A 0.9900 . ?
C12A C13A 1.48(2) . ?
C12A C16A 1.50(2) . ?
C12A C17A 1.52(2) . ?
C13A C18A 1.481(19) . ?
C13A C14A 1.54(2) . ?
C14A C15A 1.49(2) . ?
C14A H14A 0.9800 . ?
C14A H14B 0.9800 . ?
C15A H15A 0.9800 . ?
C15A H15B 0.9800 . ?
C16A H16A 0.9700 . ?
C16A H16B 0.9700 . ?
C16A H16C 0.9700 . ?
C17A H17A 0.9700 . ?
C17A H17B 0.9700 . ?
C17A H17C 0.9700 . ?
C18A H18A 0.9700 . ?
C18A H18B 0.9700 . ?
C18A H18C 0.9700 . ?
C19A C20A 1.532(17) . ?
C19A H19A 0.9700 . ?
C19A H19B 0.9700 . ?
C19A H19C 0.9700 . ?
C20A C21A 1.508(18) . ?
C20A H20A 0.9900 . ?
C21A C22A 1.53(2) . ?
C21A H21A 0.9800 . ?
C21A H21B 0.9800 . ?
C22A H22A 0.9700 . ?
C22A H22B 0.9700 . ?
C22A H22C 0.9700 . ?
C23A H23A 0.9700 . ?
C23A H23B 0.9700 . ?
C23A H23C 0.9700 . ?
P1B N3B 1.588(11) . ?
P1B N1B 1.628(10) . ?
P1B N2B 1.654(10) . ?
P1B C23B 1.743(13) . ?
P2B O1B 1.607(9) . ?
P2B N1B 1.728(9) . ?
P2B N2B 1.729(9) . ?
O1B C9B 1.470(16) . ?
N1B C1B 1.496(12) . ?
N2B C5B 1.497(13) . ?
N3B C20B 1.468(15) . ?
N3B H3NB 0.8700 . ?
C1B C3B 1.454(18) . ?
C1B C4B 1.510(17) . ?
C1B C2B 1.535(17) . ?
C2B H2D 0.9700 . ?
C2B H2E 0.9700 . ?
C2B H2F 0.9700 . ?
C3B H3D 0.9700 . ?
C3B H3E 0.9700 . ?
C3B H3F 0.9700 . ?
C4B H4D 0.9700 . ?
C4B H4E 0.9700 . ?
C4B H4F 0.9700 . ?
C5B C7B 1.503(19) . ?
C5B C6B 1.508(18) . ?
C5B C8B 1.525(17) . ?
C6B H6D 0.9700 . ?
C6B H6E 0.9700 . ?
C6B H6F 0.9700 . ?
C7B H7D 0.9700 . ?
C7B H7E 0.9700 . ?
C7B H7F 0.9700 . ?
C8B H8D 0.9700 . ?
C8B H8E 0.9700 . ?
C8B H8F 0.9700 . ?
C9B C13B 1.49(2) . ?
C9B C10B 1.506(19) . ?
C9B H9B 0.9900 . ?
C10B C11B 1.50(2) . ?
C10B H10C 0.9800 . ?
C10B H10D 0.9800 . ?
C11B C12B 1.53(2) . ?
C11B C15B 1.54(2) . ?
C11B H11B 0.9900 . ?
C12B C13B 1.47(2) . ?
C12B C16B 1.50(2) . ?
C12B C17B 1.51(2) . ?
C13B C18B 1.468(19) . ?
C13B C14B 1.56(2) . ?
C14B C15B 1.48(2) . ?
C14B H14C 0.9800 . ?
C14B H14D 0.9800 . ?
C15B H15C 0.9800 . ?
C15B H15D 0.9800 . ?
C16B H16D 0.9700 . ?
C16B H16E 0.9700 . ?
C16B H16F 0.9700 . ?
C17B H17D 0.9700 . ?
C17B H17E 0.9700 . ?
C17B H17F 0.9700 . ?
C18B H18D 0.9700 . ?
C18B H18E 0.9700 . ?
C18B H18F 0.9700 . ?
C19B C20B 1.537(16) . ?
C19B H19D 0.9700 . ?
C19B H19E 0.9700 . ?
C19B H19F 0.9700 . ?
C20B C21B 1.509(17) . ?
C20B H20B 0.9900 . ?
C21B C22B 1.53(2) . ?
C21B H21C 0.9800 . ?
C21B H21D 0.9800 . ?
C22B H22D 0.9700 . ?
C22B H22E 0.9700 . ?
C22B H22F 0.9700 . ?
C23B H23D 0.9700 . ?
C23B H23E 0.9700 . ?
C23B H23F 0.9700 . ?

loop_
_geom_torsion_atom_site_label_1
_geom_torsion_atom_site_label_2
_geom_torsion_atom_site_label_3
_geom_torsion_atom_site_label_4
_geom_torsion
_geom_torsion_site_symmetry_1
_geom_torsion_site_symmetry_2
_geom_torsion_site_symmetry_3
_geom_torsion_site_symmetry_4
_geom_torsion_publ_flag
N2A P2A O1A C9A -158.3(9) . . . . ?
N1A P2A O1A C9A 119.3(9) . . . . ?
N3A P1A N1A C1A 80.3(13) . . . . ?
N2A P1A N1A C1A -164.1(12) . . . . ?
C23A P1A N1A C1A -44.3(15) . . . . ?
N3A P1A N1A P2A -119.2(6) . . . . ?
N2A P1A N1A P2A -3.5(6) . . . . ?
C23A P1A N1A P2A 116.2(7) . . . . ?
O1A P2A N1A C1A -96.4(11) . . . . ?
N2A P2A N1A C1A 166.0(11) . . . . ?
O1A P2A N1A P1A 101.0(6) . . . . ?
N2A P2A N1A P1A 3.4(5) . . . . ?
N3A P1A N2A C5A -65.6(13) . . . . ?
N1A P1A N2A C5A 175.8(12) . . . . ?
C23A P1A N2A C5A 58.0(14) . . . . ?
N3A P1A N2A P2A 122.1(6) . . . . ?
N1A P1A N2A P2A 3.6(6) . . . . ?
C23A P1A N2A P2A -114.2(7) . . . . ?
O1A P2A N2A C5A 81.8(11) . . . . ?
N1A P2A N2A C5A -176.1(11) . . . . ?
O1A P2A N2A P1A -105.5(5) . . . . ?
N1A P2A N2A P1A -3.4(6) . . . . ?
N2A P1A N3A C20A -47.1(13) . . . . ?
N1A P1A N3A C20A 51.3(13) . . . . ?
C23A P1A N3A C20A -178.2(12) . . . . ?
P1A N1A C1A C3A -19.6(19) . . . . ?
P2A N1A C1A C3A -175.3(11) . . . . ?
P1A N1A C1A C4A -141.3(13) . . . . ?
P2A N1A C1A C4A 63.0(15) . . . . ?
P1A N1A C1A C2A 101.0(14) . . . . ?
P2A N1A C1A C2A -54.7(15) . . . . ?
P1A N2A C5A C7A -12.9(18) . . . . ?
P2A N2A C5A C7A 157.2(11) . . . . ?
P1A N2A C5A C6A -135.0(13) . . . . ?
P2A N2A C5A C6A 35.1(16) . . . . ?
P1A N2A C5A C8A 106.2(14) . . . . ?
P2A N2A C5A C8A -83.7(15) . . . . ?
P2A O1A C9A C13A 128.3(11) . . . . ?
P2A O1A C9A C10A -119.9(11) . . . . ?
O1A C9A C10A C11A -127.7(15) . . . . ?
C13A C9A C10A C11A -8.5(19) . . . . ?
C9A C10A C11A C15A 72.8(19) . . . . ?
C9A C10A C11A C12A -25.5(19) . . . . ?
C10A C11A C12A C13A 49.2(16) . . . . ?
C15A C11A C12A C13A -51.4(16) . . . . ?
C10A C11A C12A C16A 173.8(17) . . . . ?
C15A C11A C12A C16A 73(2) . . . . ?
C10A C11A C12A C17A -65.2(18) . . . . ?
C15A C11A C12A C17A -165.8(16) . . . . ?
C16A C12A C13A C18A 60(2) . . . . ?
C17A C12A C13A C18A -72(2) . . . . ?
C11A C12A C13A C18A -179.7(15) . . . . ?
C16A C12A C13A C9A -176.2(16) . . . . ?
C17A C12A C13A C9A 51.0(18) . . . . ?
C11A C12A C13A C9A -56.3(14) . . . . ?
C16A C12A C13A C14A -60(2) . . . . ?
C17A C12A C13A C14A 167.1(15) . . . . ?
C11A C12A C13A C14A 59.9(15) . . . . ?
O1A C9A C13A C12A 158.7(12) . . . . ?
C10A C9A C13A C12A 41.8(16) . . . . ?
O1A C9A C13A C18A -78.8(18) . . . . ?
C10A C9A C13A C18A 164.3(17) . . . . ?
O1A C9A C13A C14A 46.8(16) . . . . ?
C10A C9A C13A C14A -70.1(16) . . . . ?
C12A C13A C14A C15A -39.6(18) . . . . ?
C18A C13A C14A C15A -161.5(18) . . . . ?
C9A C13A C14A C15A 71.0(18) . . . . ?
C13A C14A C15A C11A 3(2) . . . . ?
C10A C11A C15A C14A -73(2) . . . . ?
C12A C11A C15A C14A 31(2) . . . . ?
P1A N3A C20A C21A -104.7(14) . . . . ?
P1A N3A C20A C19A 131.0(12) . . . . ?
N3A C20A C21A C22A 172.7(15) . . . . ?
C19A C20A C21A C22A -65(2) . . . . ?
N1B P2B O1B C9B 145.3(9) . . . . ?
N2B P2B O1B C9B -132.4(9) . . . . ?
N3B P1B N1B C1B 63.4(13) . . . . ?
N2B P1B N1B C1B -179.6(12) . . . . ?
C23B P1B N1B C1B -60.5(14) . . . . ?
N3B P1B N1B P2B -119.7(6) . . . . ?
N2B P1B N1B P2B -2.6(6) . . . . ?
C23B P1B N1B P2B 116.4(7) . . . . ?
O1B P2B N1B C1B -81.0(11) . . . . ?
N2B P2B N1B C1B 179.6(11) . . . . ?
O1B P2B N1B P1B 101.9(5) . . . . ?
N2B P2B N1B P1B 2.6(6) . . . . ?
N3B P1B N2B C5B -87.0(13) . . . . ?
N1B P1B N2B C5B 156.0(12) . . . . ?
C23B P1B N2B C5B 38.0(14) . . . . ?
N3B P1B N2B P2B 119.6(6) . . . . ?
N1B P1B N2B P2B 2.6(6) . . . . ?
C23B P1B N2B P2B -115.4(7) . . . . ?
O1B P2B N2B C5B 102.4(10) . . . . ?
N1B P2B N2B C5B -158.2(10) . . . . ?
O1B P2B N2B P1B -101.9(5) . . . . ?
N1B P2B N2B P1B -2.5(5) . . . . ?
N1B P1B N3B C20B 48.8(12) . . . . ?
N2B P1B N3B C20B -49.7(13) . . . . ?
C23B P1B N3B C20B 178.8(12) . . . . ?
P1B N1B C1B C3B 20.6(17) . . . . ?
P2B N1B C1B C3B -155.4(11) . . . . ?
P1B N1B C1B C4B -101.3(15) . . . . ?
P2B N1B C1B C4B 82.7(15) . . . . ?
P1B N1B C1B C2B 139.7(12) . . . . ?
P2B N1B C1B C2B -36.3(15) . . . . ?
P1B N2B C5B C7B 31.7(17) . . . . ?
P2B N2B C5B C7B 178.4(10) . . . . ?
P1B N2B C5B C6B -92.8(15) . . . . ?
P2B N2B C5B C6B 53.9(15) . . . . ?
P1B N2B C5B C8B 148.7(11) . . . . ?
P2B N2B C5B C8B -64.6(14) . . . . ?
P2B O1B C9B C13B 158.2(10) . . . . ?
P2B O1B C9B C10B -88.3(15) . . . . ?
O1B C9B C10B C11B -130.0(16) . . . . ?
C13B C9B C10B C11B -10(2) . . . . ?
C9B C10B C11B C12B -23(2) . . . . ?
C9B C10B C11B C15B 75(2) . . . . ?
C10B C11B C12B C13B 46.4(18) . . . . ?
C15B C11B C12B C13B -50.7(17) . . . . ?
C10B C11B C12B C16B 171.4(19) . . . . ?
C15B C11B C12B C16B 74(2) . . . . ?
C10B C11B C12B C17B -68(2) . . . . ?
C15B C11B C12B C17B -165.1(18) . . . . ?
C16B C12B C13B C18B 56(2) . . . . ?
C17B C12B C13B C18B -69(2) . . . . ?
C11B C12B C13B C18B 178.9(16) . . . . ?
C16B C12B C13B C9B -176.8(17) . . . . ?
C17B C12B C13B C9B 58.2(18) . . . . ?
C11B C12B C13B C9B -54.1(15) . . . . ?
C16B C12B C13B C14B -62(2) . . . . ?
C17B C12B C13B C14B 173.1(16) . . . . ?
C11B C12B C13B C14B 60.9(15) . . . . ?
O1B C9B C13B C18B -71.1(18) . . . . ?
C10B C9B C13B C18B 170.0(17) . . . . ?
O1B C9B C13B C12B 160.8(13) . . . . ?
C10B C9B C13B C12B 41.9(18) . . . . ?
O1B C9B C13B C14B 49.4(17) . . . . ?
C10B C9B C13B C14B -69.5(17) . . . . ?
C18B C13B C14B C15B -165.3(19) . . . . ?
C12B C13B C14B C15B -41(2) . . . . ?
C9B C13B C14B C15B 70(2) . . . . ?
C13B C14B C15B C11B 6(3) . . . . ?
C10B C11B C15B C14B -76(3) . . . . ?
C12B C11B C15B C14B 29(3) . . . . ?
P1B N3B C20B C21B -132.2(12) . . . . ?
P1B N3B C20B C19B 103.2(13) . . . . ?
N3B C20B C21B C22B 172.3(14) . . . . ?
C19B C20B C21B C22B -64(2) . . . . ?
